data_7232253
loop_
_publ_author_name
'Han, Jingyu'
'Zhang, Limei'
'Li, Shufen'
'Zheng, Wei'
'Jia, Dingxian'
'Yuan, Yaxian'

_publ_section_title
;
 Alcohol-solvothermal syntheses, crystal structures and photocatalytic
 properties of tin selenides with polyselenide ligands
;
_journal_issue 10
_journal_name_full CrystEngComm
_journal_page_first 1642
_journal_paper_doi 10.1039/C8CE02065E
_journal_volume 21
_journal_year 2019
_chemical_formula_moiety 'C6 H24 N6 Se12 Sn Zn'
_chemical_formula_sum 'C6 H24 N6 Se12 Sn Zn'
_chemical_formula_weight 1311.89
_space_group_IT_number 2
_space_group_name_Hall '-P 1'
_space_group_name_H-M_alt 'P -1'
_symmetry_cell_setting triclinic
_symmetry_Int_Tables_number 2
_symmetry_space_group_name_Hall '-P 1'
_symmetry_space_group_name_H-M 'P -1'
_atom_sites_solution_hydrogens geom
_atom_sites_solution_primary direct
_atom_sites_solution_secondary difmap
_audit_creation_method SHELXL-97
_audit_update_record
;
2018-11-07 deposited with the CCDC.
2019-01-29 downloaded from the CCDC.
;
_cell_angle_alpha 89.64(3)
_cell_angle_beta 75.49(3)
_cell_angle_gamma 75.87(3)
_cell_formula_units_Z 2
_cell_length_a 10.156(2)
_cell_length_b 12.096(2)
_cell_length_c 12.109(2)
_cell_measurement_reflns_used 5838
_cell_measurement_temperature 223(2)
_cell_measurement_theta_max 34.8181
_cell_measurement_theta_min 2.1396
_cell_volume 1394.1(5)
_computing_cell_refinement CrystalClear
_computing_data_collection CrystalClear
_computing_data_reduction CrystalStructure
_computing_structure_refinement 'SHELXL-97 (Sheldrick, 1997)'
_computing_structure_solution 'SHELXS-97 (Sheldrick, 1990)'
_diffrn_ambient_temperature 223(2)
_diffrn_detector_area_resol_mean 14.63
_diffrn_measured_fraction_theta_full 0.997
_diffrn_measured_fraction_theta_max 0.997
_diffrn_measurement_device_type 'Rigaku Saturn'
_diffrn_measurement_method \w
_diffrn_radiation_monochromator graphite
_diffrn_radiation_source 'fine-focus sealed tube'
_diffrn_radiation_type MoK\a
_diffrn_radiation_wavelength 0.71073
_diffrn_reflns_av_R_equivalents 0.0734
_diffrn_reflns_av_sigmaI/netI 0.0887
_diffrn_reflns_limit_h_max 12
_diffrn_reflns_limit_h_min -9
_diffrn_reflns_limit_k_max 14
_diffrn_reflns_limit_k_min -14
_diffrn_reflns_limit_l_max 14
_diffrn_reflns_limit_l_min -14
_diffrn_reflns_number 10679
_diffrn_reflns_theta_full 25.35
_diffrn_reflns_theta_max 25.35
_diffrn_reflns_theta_min 2.14
_exptl_absorpt_coefficient_mu 17.428
_exptl_absorpt_correction_T_max 0.4793
_exptl_absorpt_correction_T_min 0.1299
_exptl_absorpt_correction_type multi-scan
_exptl_absorpt_process_details 'Jacobson, R. (1998) Private communication'
_exptl_crystal_colour black
_exptl_crystal_density_diffrn 3.125
_exptl_crystal_density_method 'not measured'
_exptl_crystal_description Prism
_exptl_crystal_F_000 1180
_exptl_crystal_size_max 0.20
_exptl_crystal_size_mid 0.10
_exptl_crystal_size_min 0.05
_refine_diff_density_max 2.130
_refine_diff_density_min -1.441
_refine_diff_density_rms 0.385
_refine_ls_extinction_method none
_refine_ls_goodness_of_fit_ref 1.050
_refine_ls_hydrogen_treatment constr
_refine_ls_matrix_type full
_refine_ls_number_parameters 248
_refine_ls_number_reflns 5099
_refine_ls_number_restraints 5
_refine_ls_restrained_S_all 1.049
_refine_ls_R_factor_all 0.0612
_refine_ls_R_factor_gt 0.0497
_refine_ls_shift/su_max 0.002
_refine_ls_shift/su_mean 0.000
_refine_ls_structure_factor_coef Fsqd
_refine_ls_weighting_details 'calc w=1/[\s^2^(Fo^2^)+(0.2000P)^2^+0.0000P] where P=(Fo^2^+2Fc^2^)/3'
_refine_ls_weighting_scheme calc
_refine_ls_wR_factor_gt 0.0964
_refine_ls_wR_factor_ref 0.1106
_reflns_number_gt 4004
_reflns_number_total 5099
_reflns_threshold_expression >2sigma(I)
_cod_data_source_file c8ce02065e2.cif
_cod_data_source_block compound_7
_cod_depositor_comments 'Adding full bibliography for 7232246--7232253.cif.'
_cod_original_cell_volume 1394.2(5)
_cod_database_code 7232253

loop_
_symmetry_equiv_pos_as_xyz
'x, y, z'
'-x, -y, -z'

loop_
_atom_site_label
_atom_site_type_symbol
_atom_site_fract_x
_atom_site_fract_y
_atom_site_fract_z
_atom_site_U_iso_or_equiv
_atom_site_adp_type
_atom_site_occupancy
_atom_site_symmetry_multiplicity
_atom_site_calc_flag
_atom_site_refinement_flags
Sn1 Sn 0.8221(4) 0.2380(3) 0.2764(3) 0.0338(10) Uani 1 1 d .
Se1 Se 0.9832(7) 0.3478(5) 0.1222(6) 0.0484(18) Uani 1 1 d .
Se2 Se 1.1991(8) 0.2777(7) 0.1639(6) 0.0601(2) Uani 1 1 d .
Se3 Se 1.2181(9) 0.0831(7) 0.1351(7) 0.0671(3) Uani 1 1 d .
Se4 Se 1.0367(7) 0.0591(5) 0.2894(6) 0.0487(17) Uani 1 1 d .
Se5 Se 0.6680(8) 0.1266(6) 0.4333(6) 0.058(2) Uani 1 1 d .
Se6 Se 0.7320(8) 0.1621(7) 0.5973(6) 0.060(2) Uani 1 1 d .
Se7 Se 0.6928(8) 0.3590(8) 0.5928(6) 0.065(2) Uani 1 1 d .
Se8 Se 0.8772(8) 0.3648(5) 0.4361(5) 0.0499(18) Uani 1 1 d .
Se9 Se 0.5989(7) 0.4132(6) 0.2848(6) 0.0503(17) Uani 1 1 d .
Se10 Se 0.5650(9) 0.3863(7) 0.1060(7) 0.077(3) Uani 1 1 d .
Se11 Se 0.5564(8) 0.1962(8) 0.1073(8) 0.068(3) Uani 1 1 d .
Se12 Se 0.7825(7) 0.1080(5) 0.1159(5) 0.0462(17) Uani 1 1 d .
Zn1 Zn 0.8193(7) 0.7379(5) 0.2944(5) 0.0366(16) Uani 1 1 d D
N1 N 1.014(3) 0.609(3) 0.284(2) 0.070(2) Uani 1 1 d D
H1A H 1.0498 0.6197 0.3429 0.091 Uiso 1 1 calc R
H1B H 0.9996 0.5388 0.2849 0.091 Uiso 1 1 calc R
N2 N 0.978(5) 0.801(4) 0.174(4) 0.077(3) Uani 1 1 d D
H2A H 0.9693 0.7889 0.1028 0.104 Uiso 1 1 calc R
H2B H 0.9604 0.8766 0.1876 0.104 Uiso 1 1 calc R
N3 N 0.636(4) 0.869(3) 0.268(3) 0.070(15) Uani 1 1 d D
H3A H 0.5622 0.8750 0.3286 0.094 Uiso 1 1 calc R
H3B H 0.6571 0.9376 0.2610 0.094 Uiso 1 1 calc R
N4 N 0.752(3) 0.651(3) 0.162(3) 0.071(12) Uani 1 1 d D
H4A H 0.8028 0.6581 0.0911 0.099 Uiso 1 1 calc R
H4B H 0.7603 0.5765 0.1741 0.099 Uiso 1 1 calc R
N5 N 0.860(5) 0.830(3) 0.433(3) 0.07(2) Uani 1 1 d D
H5A H 0.9377 0.7929 0.4527 0.081 Uiso 1 1 calc R
H5B H 0.8634 0.9020 0.4164 0.081 Uiso 1 1 calc R
N6 N 0.685(4) 0.676(5) 0.438(3) 0.079(3) Uani 1 1 d D
H6A H 0.5943 0.7103 0.4431 0.106 Uiso 1 1 calc R
H6B H 0.6975 0.6001 0.4274 0.106 Uiso 1 1 calc R
C1 C 1.110(7) 0.625(3) 0.174(4) 0.073(6) Uani 1 1 d D
H1C H 1.0727 0.6113 0.1106 0.092 Uiso 1 1 calc R
H1D H 1.2016 0.5721 0.1642 0.092 Uiso 1 1 calc R
C2 C 1.123(6) 0.747(5) 0.177(3) 0.078(3) Uani 1 1 d D
H2C H 1.1438 0.7688 0.2472 0.094 Uiso 1 1 calc R
H2D H 1.1921 0.7628 0.1115 0.094 Uiso 1 1 calc R
C3 C 0.599(10) 0.838(6) 0.163(4) 0.079(4) Uani 1 1 d D
H3C H 0.6681 0.8483 0.0945 0.101 Uiso 1 1 calc R
H3D H 0.5069 0.8825 0.1603 0.101 Uiso 1 1 calc R
C4 C 0.603(4) 0.713(5) 0.178(5) 0.087(4) Uani 1 1 d D
H4C H 0.5482 0.7032 0.2544 0.111 Uiso 1 1 calc R
H4D H 0.5631 0.6847 0.1227 0.111 Uiso 1 1 calc R
C5 C 0.729(5) 0.824(4) 0.519(4) 0.068(2) Uani 1 1 d D
H5C H 0.6484 0.8620 0.4908 0.094 Uiso 1 1 calc R
H5D H 0.7234 0.8653 0.5889 0.094 Uiso 1 1 calc R
C6 C 0.723(4) 0.702(3) 0.543(3) 0.083(2) Uani 1 1 d D
H6C H 0.8128 0.6541 0.5477 0.105 Uiso 1 1 calc R
H6D H 0.6508 0.6975 0.6116 0.105 Uiso 1 1 calc R

loop_
_atom_site_aniso_label
_atom_site_aniso_U_11
_atom_site_aniso_U_22
_atom_site_aniso_U_33
_atom_site_aniso_U_23
_atom_site_aniso_U_13
_atom_site_aniso_U_12
Sn1 0.033(2) 0.026(2) 0.040(2) -0.0081(17) -0.0091(17) -0.0031(16)
Se1 0.035(4) 0.027(3) 0.073(4) -0.002(3) 0.003(3) -0.007(3)
Se2 0.047(4) 0.075(6) 0.064(5) 0.022(4) -0.015(3) -0.027(4)
Se3 0.069(5) 0.042(4) 0.056(5) -0.007(4) 0.005(4) 0.026(4)
Se4 0.040(4) 0.026(3) 0.083(5) 0.006(3) -0.021(3) -0.009(3)
Se5 0.076(5) 0.039(4) 0.053(4) -0.013(3) 0.005(3) -0.027(4)
Se6 0.060(5) 0.067(5) 0.050(4) 0.012(4) -0.007(3) -0.020(4)
Se7 0.049(4) 0.083(6) 0.059(4) -0.025(4) -0.008(3) -0.015(4)
Se8 0.086(5) 0.034(4) 0.040(3) 0.001(3) -0.024(3) -0.027(4)
Se9 0.039(4) 0.036(4) 0.075(5) -0.007(3) -0.016(3) -0.004(3)
Se10 0.078(6) 0.068(6) 0.066(5) 0.009(4) -0.024(4) 0.021(4)
Se11 0.047(4) 0.077(7) 0.086(6) -0.032(5) -0.038(4) -0.006(4)
Se12 0.062(4) 0.027(3) 0.054(4) 0.003(3) -0.025(3) -0.009(3)
Zn1 0.037(4) 0.039(4) 0.034(3) -0.012(3) -0.004(3) -0.012(3)
N1 0.074(8) 0.065(2) 0.054(19) -0.036(17) -0.003(3) 0.00(3)
N2 0.073(5) 0.069(4) 0.066(3) -0.009(3) 0.015(4) -0.010(4)
N3 0.072(2) 0.076(3) 0.044(3) 0.009(2) -0.019(17) 0.018(18)
N4 0.067(3) 0.060(18) 0.054(17) -0.013(14) 0.019(18) 0.002(19)
N5 0.062(4) 0.050(2) 0.064(18) 0.010(15) 0.015(2) 0.017(2)
N6 0.067(2) 0.080(9) 0.069(4) -0.009(5) -0.002(3) 0.004(3)
C1 0.050(8) 0.076(4) 0.063(3) 0.007(3) 0.012(5) 0.013(5)
C2 0.076(7) 0.078(7) 0.076(2) 0.010(4) -0.018(4) -0.013(6)
C3 0.083(11) 0.070(7) 0.070(3) 0.00(3) -0.01(4) -0.010(7)
C4 0.080(3) 0.075(7) 0.069(5) 0.019(5) 0.01(3) 0.019(4)
C5 0.067(3) 0.073(5) 0.065(5) 0.019(14) -0.02(10) -0.019(4)
C6 0.091(2) 0.066(2) 0.060(5) 0.018(3) 0.01(2) 0.012(17)

loop_
_atom_type_symbol
_atom_type_description
_atom_type_scat_dispersion_real
_atom_type_scat_dispersion_imag
_atom_type_scat_source
C C 0.0033 0.0016 'International Tables Vol C Tables 4.2.6.8 and 6.1.1.4'
H H 0.0000 0.0000 'International Tables Vol C Tables 4.2.6.8 and 6.1.1.4'
N N 0.0061 0.0033 'International Tables Vol C Tables 4.2.6.8 and 6.1.1.4'
Se Se -0.0929 2.2259 'International Tables Vol C Tables 4.2.6.8 and 6.1.1.4'
Sn Sn -0.6537 1.4246 'International Tables Vol C Tables 4.2.6.8 and 6.1.1.4'
Zn Zn 0.2839 1.4301 'International Tables Vol C Tables 4.2.6.8 and 6.1.1.4'

loop_
_geom_angle_atom_site_label_1
_geom_angle_atom_site_label_2
_geom_angle_atom_site_label_3
_geom_angle
Se12 Sn1 Se9 97.1(2)
Se12 Sn1 Se4 85.7(2)
Se9 Sn1 Se4 174.5(3)
Se12 Sn1 Se5 87.2(2)
Se9 Sn1 Se5 92.2(3)
Se4 Sn1 Se5 83.3(2)
Se12 Sn1 Se8 177.0(3)
Se9 Sn1 Se8 85.6(2)
Se4 Sn1 Se8 91.7(2)
Se5 Sn1 Se8 94.1(2)
Se12 Sn1 Se1 93.8(2)
Se9 Sn1 Se1 89.2(2)
Se4 Sn1 Se1 95.4(2)
Se5 Sn1 Se1 178.3(3)
Se8 Sn1 Se1 84.9(2)
Se2 Se1 Sn1 99.8(3)
Se1 Se2 Se3 98.1(4)
Se2 Se3 Se4 99.9(3)
Se3 Se4 Sn1 102.3(3)
Se6 Se5 Sn1 102.1(3)
Se5 Se6 Se7 98.8(4)
Se6 Se7 Se8 97.9(4)
Se7 Se8 Sn1 100.8(3)
Se10 Se9 Sn1 99.9(3)
Se9 Se10 Se11 101.0(4)
Se12 Se11 Se10 100.7(4)
Se11 Se12 Sn1 102.5(3)
N2 Zn1 N1 75.5(18)
N2 Zn1 N6 169(2)
N1 Zn1 N6 98.6(16)
N2 Zn1 N5 88.8(16)
N1 Zn1 N5 89.4(13)
N6 Zn1 N5 81.9(16)
N2 Zn1 N3 95.9(19)
N1 Zn1 N3 168.6(12)
N6 Zn1 N3 91.0(16)
N5 Zn1 N3 98.0(15)
N2 Zn1 N4 95.7(16)
N1 Zn1 N4 96.1(12)
N6 Zn1 N4 94.0(15)
N5 Zn1 N4 173.6(13)
N3 Zn1 N4 77.0(14)
C1 N1 Zn1 105(3)
C1 N1 H1A 110.7
Zn1 N1 H1A 110.7
C1 N1 H1B 110.7
Zn1 N1 H1B 110.7
H1A N1 H1B 108.8
C2 N2 Zn1 115(4)
C2 N2 H2A 108.6
Zn1 N2 H2A 108.6
C2 N2 H2B 108.6
Zn1 N2 H2B 108.6
H2A N2 H2B 107.6
C3 N3 Zn1 110(4)
C3 N3 H3A 109.6
Zn1 N3 H3A 109.6
C3 N3 H3B 109.6
Zn1 N3 H3B 109.6
H3A N3 H3B 108.1
C4 N4 Zn1 103(3)
C4 N4 H4A 111.1
Zn1 N4 H4A 111.1
C4 N4 H4B 111.1
Zn1 N4 H4B 111.1
H4A N4 H4B 109.1
C5 N5 Zn1 95(3)
C5 N5 H5A 112.7
Zn1 N5 H5A 112.6
C5 N5 H5B 112.6
Zn1 N5 H5B 112.6
H5A N5 H5B 110.1
C6 N6 Zn1 108(2)
C6 N6 H6A 110.0
Zn1 N6 H6A 110.0
C6 N6 H6B 110.0
Zn1 N6 H6B 110.0
H6A N6 H6B 108.4
N1 C1 C2 107(3)
N1 C1 H1C 110.3
C2 C1 H1C 110.3
N1 C1 H1D 110.3
C2 C1 H1D 110.3
H1C C1 H1D 108.5
N2 C2 C1 96(4)
N2 C2 H2C 112.6
C1 C2 H2C 112.6
N2 C2 H2D 112.6
C1 C2 H2D 112.6
H2C C2 H2D 110.1
N3 C3 C4 101(5)
N3 C3 H3C 111.5
C4 C3 H3C 111.5
N3 C3 H3D 111.5
C4 C3 H3D 111.5
H3C C3 H3D 109.3
N4 C4 C3 107(6)
N4 C4 H4C 110.3
C3 C4 H4C 110.3
N4 C4 H4D 110.3
C3 C4 H4D 110.3
H4C C4 H4D 108.6
N5 C5 C6 112(4)
N5 C5 H5C 109.2
C6 C5 H5C 109.2
N5 C5 H5D 109.2
C6 C5 H5D 109.2
H5C C5 H5D 107.9
N6 C6 C5 97(3)
N6 C6 H6C 112.4
C5 C6 H6C 112.4
N6 C6 H6D 112.4
C5 C6 H6D 112.4
H6C C6 H6D 110.0

loop_
_geom_bond_atom_site_label_1
_geom_bond_atom_site_label_2
_geom_bond_distance
Sn1 Se12 2.675(7)
Sn1 Se9 2.680(8)
Sn1 Se4 2.707(7)
Sn1 Se5 2.717(7)
Sn1 Se8 2.720(7)
Sn1 Se1 2.725(7)
Se1 Se2 2.329(10)
Se2 Se3 2.336(12)
Se3 Se4 2.345(10)
Se5 Se6 2.311(11)
Se6 Se7 2.319(12)
Se7 Se8 2.323(10)
Se9 Se10 2.314(11)
Se10 Se11 2.322(13)
Se11 Se12 2.311(10)
Zn1 N2 2.171(3)
Zn1 N1 2.173(19)
Zn1 N6 2.171(2)
Zn1 N5 2.191(5)
Zn1 N3 2.222(3)
Zn1 N4 2.252(4)
N1 C1 1.485(19)
N1 H1A 0.9000
N1 H1B 0.9000
N2 C2 1.48(2)
N2 H2A 0.9000
N2 H2B 0.9000
N3 C3 1.48(2)
N3 H3A 0.9000
N3 H3B 0.9000
N4 C4 1.483(19)
N4 H4A 0.9000
N4 H4B 0.9000
N5 C5 1.48(2)
N5 H5A 0.9000
N5 H5B 0.9000
N6 C6 1.48(2)
N6 H6A 0.9000
N6 H6B 0.9000
C1 C2 1.52(2)
C1 H1C 0.9700
C1 H1D 0.9700
C2 H2C 0.9700
C2 H2D 0.9700
C3 C4 1.52(2)
C3 H3C 0.9700
C3 H3D 0.9700
C4 H4C 0.9700
C4 H4D 0.9700
C5 C6 1.52(2)
C5 H5C 0.9700
C5 H5D 0.9700
C6 H6C 0.9700
C6 H6D 0.9700

loop_
_geom_hbond_atom_site_label_D
_geom_hbond_atom_site_label_H
_geom_hbond_atom_site_label_A
_geom_hbond_distance_DH
_geom_hbond_distance_HA
_geom_hbond_distance_DA
_geom_hbond_angle_DHA
_geom_hbond_site_symmetry_A
N6 H6B Se8 0.90 3.00 3.79(6) 147.6 .
N6 H6A Se5 0.90 2.95 3.75(5) 148.9 2_666
N5 H5B Se5 0.90 2.92 3.64(3) 138.0 1_565
N5 H5A Se8 0.90 2.91 3.77(4) 160.8 2_766
N4 H4B Se9 0.90 2.97 3.72(4) 142.3 .
N4 H4A Se1 0.90 2.92 3.80(3) 168.0 2_765
N3 H3B Se12 0.90 3.01 3.82(3) 150.1 1_565
N2 H2B Se4 0.90 2.89 3.67(4) 146.4 1_565
N1 H1B Se8 0.90 3.07 3.84(4) 144.7 .
N1 H1A Se8 0.90 2.97 3.86(3) 168.7 2_766

loop_
_geom_torsion_atom_site_label_1
_geom_torsion_atom_site_label_2
_geom_torsion_atom_site_label_3
_geom_torsion_atom_site_label_4
_geom_torsion
Se12 Sn1 Se1 Se2 -112.4(3)
Se9 Sn1 Se1 Se2 150.5(3)
Se4 Sn1 Se1 Se2 -26.4(3)
Se5 Sn1 Se1 Se2 11(8)
Se8 Sn1 Se1 Se2 64.9(3)
Sn1 Se1 Se2 Se3 56.8(4)
Se1 Se2 Se3 Se4 -68.2(4)
Se2 Se3 Se4 Sn1 46.9(4)
Se12 Sn1 Se4 Se3 81.5(3)
Se9 Sn1 Se4 Se3 -158(2)
Se5 Sn1 Se4 Se3 169.1(4)
Se8 Sn1 Se4 Se3 -96.9(3)
Se1 Sn1 Se4 Se3 -11.9(4)
Se12 Sn1 Se5 Se6 160.6(4)
Se9 Sn1 Se5 Se6 -102.4(4)
Se4 Sn1 Se5 Se6 74.6(4)
Se8 Sn1 Se5 Se6 -16.7(4)
Se1 Sn1 Se5 Se6 37(8)
Sn1 Se5 Se6 Se7 51.3(4)
Se5 Se6 Se7 Se8 -69.9(4)
Se6 Se7 Se8 Sn1 55.4(4)
Se12 Sn1 Se8 Se7 -138(4)
Se9 Sn1 Se8 Se7 69.1(3)
Se4 Sn1 Se8 Se7 -106.1(3)
Se5 Sn1 Se8 Se7 -22.7(4)
Se1 Sn1 Se8 Se7 158.7(3)
Se12 Sn1 Se9 Se10 -23.0(4)
Se4 Sn1 Se9 Se10 -144(2)
Se5 Sn1 Se9 Se10 -110.4(3)
Se8 Sn1 Se9 Se10 155.7(3)
Se1 Sn1 Se9 Se10 70.7(3)
Sn1 Se9 Se10 Se11 52.5(4)
Se9 Se10 Se11 Se12 -64.9(5)
Se10 Se11 Se12 Sn1 45.2(4)
Se9 Sn1 Se12 Se11 -13.1(4)
Se4 Sn1 Se12 Se11 162.1(4)
Se5 Sn1 Se12 Se11 78.7(4)
Se8 Sn1 Se12 Se11 -166(4)
Se1 Sn1 Se12 Se11 -102.8(4)
N2 Zn1 N1 C1 -21(4)
N6 Zn1 N1 C1 168(4)
N5 Zn1 N1 C1 -110(4)
N3 Zn1 N1 C1 21(9)
N4 Zn1 N1 C1 73(4)
N1 Zn1 N2 C2 -17(3)
N6 Zn1 N2 C2 41(11)
N5 Zn1 N2 C2 72(4)
N3 Zn1 N2 C2 170(4)
N4 Zn1 N2 C2 -112(4)
N2 Zn1 N3 C3 81(3)
N1 Zn1 N3 C3 40(9)
N6 Zn1 N3 C3 -108(3)
N5 Zn1 N3 C3 170(3)
N4 Zn1 N3 C3 -14(3)
N2 Zn1 N4 C4 -118(3)
N1 Zn1 N4 C4 166(3)
N6 Zn1 N4 C4 67(3)
N5 Zn1 N4 C4 18(13)
N3 Zn1 N4 C4 -23(3)
N2 Zn1 N5 C5 164(3)
N1 Zn1 N5 C5 -121(2)
N6 Zn1 N5 C5 -22(3)
N3 Zn1 N5 C5 68(2)
N4 Zn1 N5 C5 28(12)
N2 Zn1 N6 C6 17(12)
N1 Zn1 N6 C6 73(3)
N5 Zn1 N6 C6 -15(3)
N3 Zn1 N6 C6 -113(3)
N4 Zn1 N6 C6 170(3)
Zn1 N1 C1 C2 58(5)
Zn1 N2 C2 C1 49(3)
N1 C1 C2 N2 -68(5)
Zn1 N3 C3 C4 46(5)
Zn1 N4 C4 C3 58(4)
N3 C3 C4 N4 -71(6)
Zn1 N5 C5 C6 61(4)
Zn1 N6 C6 C5 45(4)
N5 C5 C6 N6 -77(4)
